data_2223557
loop_
_publ_author_name
'Aree, Thammarat'
'Surerum, Sanya'
'Ngamrojanavanich, Nattaya'
'Kittakoop, Prasat'

_publ_section_title
;(<i>E</i>)-2,4,7-Trichloro-3-hydroxy-8-methoxy-1,9-dimethyl-6-(1-methyl-1-propenyl)-11<i>H</i>-dibenzo[<i>b</i>,<i>e</i>][1,4]dioxepin-11-one
 monohydrate (nidulin monohydrate)
;
_journal_coeditor_code SJ2646
_journal_issue 10
_journal_name_full 'Acta Crystallographica Section E'
_journal_page_first o2470
_journal_page_last o2471
_journal_paper_doi 10.1107/S1600536809036277
_journal_volume 65
_journal_year 2009
_chemical_formula_iupac 'C20 H17 Cl3 O5, H2 O'
_chemical_formula_moiety 'C20 H17 Cl3 O5, H2 O'
_chemical_formula_sum 'C20 H19 Cl3 O6'
_chemical_formula_weight 461.70
_chemical_name_common 'nidulin monohydrate'
_chemical_name_systematic
;(<i>E</i>)-2,4,7-trichloro-3-hydroxy-8-methoxy-1,9-dimethyl-6-(1-methyl-1-propenyl)-11<i>H</i>-dibenzo[<i>b</i>,<i>e</i>]
[1,4]dioxepin-11-one
 monohydrate
;
_space_group_IT_number 14
_symmetry_cell_setting monoclinic
_symmetry_space_group_name_Hall '-P 2ybc'
_symmetry_space_group_name_H-M 'P 1 21/c 1'
_atom_sites_solution_hydrogens geom
_atom_sites_solution_primary direct
_atom_sites_solution_secondary difmap
_audit_creation_method SHELXL-97
_cell_angle_alpha 90.00
_cell_angle_beta 96.707(2)
_cell_angle_gamma 90.00
_cell_formula_units_Z 4
_cell_length_a 7.7706(4)
_cell_length_b 11.0374(5)
_cell_length_c 23.9428(10)
_cell_measurement_reflns_used 4256
_cell_measurement_temperature 298(2)
_cell_measurement_theta_max 30.14
_cell_measurement_theta_min 2.64
_cell_volume 2039.45(16)
_computing_cell_refinement 'SAINT (Bruker, 2005)'
_computing_data_collection 'APEX2 (Bruker, 2005)'
_computing_data_reduction 'SAINT (Bruker, 2005)'
_computing_molecular_graphics
;
ORTEP3 for Windows (Farrugia, 1997) and <i>Mercury</i> (Macrae <i>et
al.</i>
2006)
;
_computing_publication_material 'SHELXTL (Sheldrick, 2008)'
_computing_structure_refinement 'SHELXTL (Sheldrick, 2008)'
_computing_structure_solution 'SHELXTL (Sheldrick, 2008)'
_diffrn_ambient_temperature 298(2)
_diffrn_measured_fraction_theta_full 0.996
_diffrn_measured_fraction_theta_max 0.959
_diffrn_measurement_device_type 'Bruker SMART APEXII CCD area-detector'
_diffrn_measurement_method '\f and \w scans'
_diffrn_radiation_monochromator graphite
_diffrn_radiation_source 'fine-focus sealed tube'
_diffrn_radiation_type MoK\a
_diffrn_radiation_wavelength 0.71073
_diffrn_reflns_av_R_equivalents 0.0217
_diffrn_reflns_av_sigmaI/netI 0.0394
_diffrn_reflns_limit_h_max 8
_diffrn_reflns_limit_h_min -11
_diffrn_reflns_limit_k_max 15
_diffrn_reflns_limit_k_min -8
_diffrn_reflns_limit_l_max 34
_diffrn_reflns_limit_l_min -30
_diffrn_reflns_number 11735
_diffrn_reflns_theta_full 25.00
_diffrn_reflns_theta_max 30.50
_diffrn_reflns_theta_min 1.71
_diffrn_standards_number 0
_exptl_absorpt_coefficient_mu 0.485
_exptl_absorpt_correction_T_max 0.846
_exptl_absorpt_correction_T_min 0.817
_exptl_absorpt_correction_type multi-scan
_exptl_absorpt_process_details '(<i>SADABS</i>; Bruker, 2005)'
_exptl_crystal_colour colourless
_exptl_crystal_density_diffrn 1.504
_exptl_crystal_density_method 'not measured'
_exptl_crystal_description rod
_exptl_crystal_F_000 952
_exptl_crystal_size_max 0.44
_exptl_crystal_size_mid 0.28
_exptl_crystal_size_min 0.26
_refine_diff_density_max 0.360
_refine_diff_density_min -0.341
_refine_ls_extinction_method none
_refine_ls_goodness_of_fit_ref 1.018
_refine_ls_hydrogen_treatment mixed
_refine_ls_matrix_type full
_refine_ls_number_parameters 276
_refine_ls_number_reflns 5969
_refine_ls_number_restraints 0
_refine_ls_restrained_S_all 1.018
_refine_ls_R_factor_all 0.0704
_refine_ls_R_factor_gt 0.0434
_refine_ls_shift/su_max_lt 0.001
_refine_ls_shift/su_mean <0.001
_refine_ls_structure_factor_coef Fsqd
_refine_ls_weighting_details 'calc w=1/[\s^2^(Fo^2^)+(0.0513P)^2^+0.8010P] where P=(Fo^2^+2Fc^2^)/3'
_refine_ls_weighting_scheme calc
_refine_ls_wR_factor_gt 0.1043
_refine_ls_wR_factor_ref 0.1184
_reflns_number_gt 4193
_reflns_number_total 5969
_reflns_threshold_expression >2\s(I)
_cod_data_source_file sj2646.cif
_cod_data_source_block I
_cod_original_sg_symbol_H-M 'P 21/c'
_cod_database_code 2223557
_cod_database_fobs_code 2223557

loop_
_symmetry_equiv_pos_as_xyz
'x, y, z'
'-x, y+1/2, -z+1/2'
'-x, -y, -z'
'x, -y-1/2, z-1/2'

loop_
_atom_site_type_symbol
_atom_site_label
_atom_site_fract_x
_atom_site_fract_y
_atom_site_fract_z
_atom_site_U_iso_or_equiv
_atom_site_adp_type
_atom_site_calc_flag
_atom_site_refinement_flags
_atom_site_occupancy
_atom_site_disorder_assembly
_atom_site_disorder_group
Cl Cl1 1.19555(8) 1.09399(5) 0.19154(2) 0.04719(16) Uani d . 1 . .
Cl Cl2 1.27489(9) 1.13429(5) -0.02688(2) 0.04800(16) Uani d . 1 . .
Cl Cl3 0.51380(6) 0.74321(5) 0.19233(2) 0.04035(13) Uani d . 1 . .
C C1 1.2062(2) 0.84575(16) 0.07006(7) 0.0260(3) Uani d . 1 . .
C C2 1.1823(2) 0.90311(15) 0.12065(7) 0.0242(3) Uani d . 1 . .
C C3 1.2058(2) 1.02676(17) 0.12732(8) 0.0294(4) Uani d . 1 . .
C C4 1.2405(2) 1.09852(17) 0.08192(8) 0.0318(4) Uani d . 1 . .
C C5 1.2461(2) 1.04181(17) 0.02995(8) 0.0312(4) Uani d . 1 . .
C C6 1.2317(2) 0.91718(16) 0.02277(8) 0.0279(4) Uani d . 1 . .
C C7 1.0090(2) 0.66126(15) 0.12272(7) 0.0254(3) Uani d . 1 . .
C C8 0.8747(2) 0.57758(16) 0.11380(8) 0.0292(4) Uani d . 1 . .
C C9 0.7239(2) 0.60330(17) 0.13765(8) 0.0298(4) Uani d . 1 . .
C C10 0.7088(2) 0.71040(16) 0.16780(7) 0.0269(4) Uani d . 1 . .
C C11 0.8453(2) 0.79319(15) 0.17737(7) 0.0234(3) Uani d . 1 . .
C C12 0.9971(2) 0.76342(15) 0.15515(7) 0.0238(3) Uani d . 1 . .
C C13 1.2414(2) 0.71340(17) 0.06833(8) 0.0291(4) Uani d . 1 . .
C C14 1.2365(3) 0.8636(2) -0.03500(8) 0.0418(5) Uani d . 1 . .
H H143 1.1706 0.9138 -0.0624 0.063 Uiso calc R 1 . .
H H141 1.1876 0.7837 -0.0361 0.063 Uiso calc R 1 . .
H H142 1.3543 0.8594 -0.0432 0.063 Uiso calc R 1 . .
C C15 0.8942(3) 0.46381(19) 0.08076(10) 0.0446(5) Uani d . 1 . .
H H152 0.8695 0.4809 0.0413 0.067 Uiso calc R 1 . .
H H151 0.8147 0.4036 0.0913 0.067 Uiso calc R 1 . .
H H153 1.0106 0.4342 0.0886 0.067 Uiso calc R 1 . .
C C16 0.5569(4) 0.4478(2) 0.17417(12) 0.0629(7) Uani d . 1 . .
H H162 0.6588 0.4005 0.1852 0.094 Uiso calc R 1 . .
H H163 0.4611 0.3948 0.1630 0.094 Uiso calc R 1 . .
H H161 0.5310 0.4967 0.2053 0.094 Uiso calc R 1 . .
C C17 0.8290(2) 0.91073(16) 0.20689(8) 0.0282(4) Uani d . 1 . .
C C18 0.9100(4) 0.9166(2) 0.26682(9) 0.0496(6) Uani d . 1 . .
H H181 0.9067 0.9985 0.2801 0.074 Uiso calc R 1 . .
H H183 1.0282 0.8899 0.2691 0.074 Uiso calc R 1 . .
H H182 0.8471 0.8652 0.2896 0.074 Uiso calc R 1 . .
C C19 0.7478(3) 1.00046(18) 0.17871(9) 0.0404(5) Uani d . 1 . .
H H19 0.7012 0.9828 0.1421 0.061 Uiso calc R 1 . .
C C20 0.7211(4) 1.1273(2) 0.19822(13) 0.0623(7) Uani d . 1 . .
H H201 0.7663 1.1347 0.2371 0.093 Uiso calc R 1 . .
H H202 0.5995 1.1457 0.1938 0.093 Uiso calc R 1 . .
H H203 0.7803 1.1829 0.1762 0.093 Uiso calc R 1 . .
O O1 1.3465(2) 0.67026(14) 0.04114(6) 0.0449(4) Uani d . 1 . .
O O2 1.16197(17) 0.63383(11) 0.10058(6) 0.0321(3) Uani d . 1 . .
O O3 1.14180(15) 0.83871(11) 0.16655(5) 0.0265(3) Uani d . 1 . .
O O4 1.2591(3) 1.21752(13) 0.09119(7) 0.0519(4) Uani d . 1 . .
H H4 1.2950 1.2497 0.0639 0.078 Uiso calc R 1 . .
O O5 0.58658(19) 0.52480(13) 0.12786(6) 0.0418(4) Uani d . 1 . .
O O1W 0.3826(3) 0.38791(17) 0.02997(9) 0.0617(6) Uani d . 1 . .
H H1W1 0.465(5) 0.372(3) 0.0093(15) 0.089(12) Uiso d . 1 . .
H H2W1 0.396(4) 0.449(3) 0.0451(14) 0.076(11) Uiso d . 1 . .

loop_
_atom_site_aniso_label
_atom_site_aniso_U_11
_atom_site_aniso_U_22
_atom_site_aniso_U_33
_atom_site_aniso_U_12
_atom_site_aniso_U_13
_atom_site_aniso_U_23
Cl1 0.0688(4) 0.0363(3) 0.0391(3) -0.0159(2) 0.0170(3) -0.0148(2)
Cl2 0.0726(4) 0.0353(3) 0.0363(3) -0.0106(3) 0.0073(3) 0.0068(2)
Cl3 0.0276(2) 0.0440(3) 0.0510(3) -0.0006(2) 0.0115(2) 0.0000(2)
C1 0.0256(8) 0.0231(8) 0.0295(9) -0.0007(6) 0.0044(7) -0.0032(7)
C2 0.0215(8) 0.0244(8) 0.0268(8) -0.0018(6) 0.0036(6) -0.0019(6)
C3 0.0320(9) 0.0270(9) 0.0300(9) -0.0050(7) 0.0075(7) -0.0073(7)
C4 0.0348(10) 0.0239(9) 0.0374(10) -0.0070(7) 0.0067(8) -0.0026(7)
C5 0.0324(10) 0.0303(9) 0.0307(9) -0.0045(7) 0.0032(8) 0.0034(7)
C6 0.0287(9) 0.0279(9) 0.0272(9) -0.0019(7) 0.0029(7) -0.0027(7)
C7 0.0272(8) 0.0207(8) 0.0288(9) 0.0032(6) 0.0057(7) 0.0012(6)
C8 0.0366(10) 0.0209(8) 0.0293(9) -0.0009(7) 0.0008(7) -0.0009(7)
C9 0.0305(9) 0.0259(9) 0.0318(9) -0.0064(7) -0.0017(7) 0.0018(7)
C10 0.0241(8) 0.0279(9) 0.0288(9) -0.0004(7) 0.0038(7) 0.0031(7)
C11 0.0253(8) 0.0226(8) 0.0225(8) 0.0009(6) 0.0039(6) 0.0010(6)
C12 0.0244(8) 0.0210(8) 0.0259(8) -0.0024(6) 0.0026(6) 0.0014(6)
C13 0.0320(9) 0.0258(9) 0.0304(9) 0.0013(7) 0.0079(7) -0.0029(7)
C14 0.0591(14) 0.0368(11) 0.0298(10) -0.0036(10) 0.0063(9) -0.0035(8)
C15 0.0521(13) 0.0299(11) 0.0529(13) -0.0047(9) 0.0107(11) -0.0136(9)
C16 0.0649(17) 0.0448(14) 0.0782(19) -0.0249(12) 0.0053(14) 0.0144(13)
C17 0.0316(9) 0.0261(9) 0.0281(9) -0.0019(7) 0.0095(7) -0.0044(7)
C18 0.0693(16) 0.0460(13) 0.0322(11) -0.0012(11) 0.0007(11) -0.0094(9)
C19 0.0502(12) 0.0298(10) 0.0430(12) 0.0058(9) 0.0126(10) -0.0050(8)
C20 0.0777(19) 0.0327(12) 0.0809(19) 0.0149(12) 0.0276(16) -0.0084(12)
O1 0.0545(9) 0.0367(8) 0.0484(9) 0.0107(7) 0.0267(8) -0.0013(7)
O2 0.0348(7) 0.0214(6) 0.0423(8) 0.0042(5) 0.0132(6) -0.0001(5)
O3 0.0264(6) 0.0274(6) 0.0260(6) -0.0053(5) 0.0044(5) -0.0020(5)
O4 0.0855(13) 0.0249(7) 0.0483(9) -0.0148(8) 0.0211(9) -0.0054(6)
O5 0.0374(8) 0.0385(8) 0.0482(9) -0.0166(6) -0.0003(7) -0.0030(7)
O1W 0.0887(15) 0.0334(9) 0.0700(13) -0.0188(9) 0.0389(12) -0.0100(9)

loop_
_atom_type_symbol
_atom_type_description
_atom_type_scat_dispersion_real
_atom_type_scat_dispersion_imag
_atom_type_scat_source
C C 0.0033 0.0016 'International Tables Vol C Tables 4.2.6.8 and 6.1.1.4'
H H 0.0000 0.0000 'International Tables Vol C Tables 4.2.6.8 and 6.1.1.4'
O O 0.0106 0.0060 'International Tables Vol C Tables 4.2.6.8 and 6.1.1.4'
Cl Cl 0.1484 0.1585 'International Tables Vol C Tables 4.2.6.8 and 6.1.1.4'

loop_
_geom_angle_atom_site_label_1
_geom_angle_atom_site_label_2
_geom_angle_atom_site_label_3
_geom_angle_site_symmetry_1
_geom_angle_site_symmetry_3
_geom_angle
_geom_angle_publ_flag
C2 C1 C6 . . 119.13(16) ?
C2 C1 C13 . . 120.81(16) ?
C6 C1 C13 . . 118.85(16) ?
O3 C2 C3 . . 117.18(15) ?
O3 C2 C1 . . 121.60(15) ?
C3 C2 C1 . . 121.16(16) ?
C2 C3 C4 . . 120.29(16) ?
C2 C3 Cl1 . . 120.68(14) ?
C4 C3 Cl1 . . 119.03(14) ?
O4 C4 C3 . . 117.05(17) ?
O4 C4 C5 . . 125.00(17) ?
C3 C4 C5 . . 117.89(16) ?
C6 C5 C4 . . 122.89(17) ?
C6 C5 Cl2 . . 120.08(15) ?
C4 C5 Cl2 . . 117.03(14) ?
C5 C6 C1 . . 118.06(16) ?
C5 C6 C14 . . 119.41(17) ?
C1 C6 C14 . . 122.48(16) ?
C12 C7 O2 . . 120.62(15) ?
C12 C7 C8 . . 122.10(16) ?
O2 C7 C8 . . 117.15(15) ?
C7 C8 C9 . . 117.01(16) ?
C7 C8 C15 . . 121.09(18) ?
C9 C8 C15 . . 121.90(17) ?
O5 C9 C8 . . 118.43(17) ?
O5 C9 C10 . . 120.75(17) ?
C8 C9 C10 . . 120.69(16) ?
C9 C10 C11 . . 121.96(16) ?
C9 C10 Cl3 . . 118.92(14) ?
C11 C10 Cl3 . . 119.10(14) ?
C12 C11 C10 . . 116.40(15) ?
C12 C11 C17 . . 120.72(15) ?
C10 C11 C17 . . 122.79(15) ?
C7 C12 C11 . . 121.66(16) ?
C7 C12 O3 . . 119.40(15) ?
C11 C12 O3 . . 118.93(15) ?
O1 C13 O2 . . 115.66(17) ?
O1 C13 C1 . . 122.90(17) ?
O2 C13 C1 . . 121.33(15) ?
C6 C14 H143 . . 109.5 ?
C6 C14 H141 . . 109.5 ?
H143 C14 H141 . . 109.5 ?
C6 C14 H142 . . 109.5 ?
H143 C14 H142 . . 109.5 ?
H141 C14 H142 . . 109.5 ?
C8 C15 H152 . . 109.5 ?
C8 C15 H151 . . 109.5 ?
H152 C15 H151 . . 109.5 ?
C8 C15 H153 . . 109.5 ?
H152 C15 H153 . . 109.5 ?
H151 C15 H153 . . 109.5 ?
O5 C16 H162 . . 109.5 ?
O5 C16 H163 . . 109.5 ?
H162 C16 H163 . . 109.5 ?
O5 C16 H161 . . 109.5 ?
H162 C16 H161 . . 109.5 ?
H163 C16 H161 . . 109.5 ?
C19 C17 C11 . . 118.29(17) ?
C19 C17 C18 . . 125.47(19) ?
C11 C17 C18 . . 116.24(17) ?
C17 C18 H181 . . 109.5 ?
C17 C18 H183 . . 109.5 ?
H181 C18 H183 . . 109.5 ?
C17 C18 H182 . . 109.5 ?
H181 C18 H182 . . 109.5 ?
H183 C18 H182 . . 109.5 ?
C17 C19 C20 . . 128.2(2) ?
C17 C19 H19 . . 115.9 ?
C20 C19 H19 . . 115.9 ?
C19 C20 H201 . . 109.5 ?
C19 C20 H202 . . 109.5 ?
H201 C20 H202 . . 109.5 ?
C19 C20 H203 . . 109.5 ?
H201 C20 H203 . . 109.5 ?
H202 C20 H203 . . 109.5 ?
C13 O2 C7 . . 122.63(14) ?
C2 O3 C12 . . 113.85(13) ?
C4 O4 H4 . . 109.5 ?
C9 O5 C16 . . 115.65(17) ?
H1W1 O1W H2W1 . . 112(3) ?

loop_
_geom_bond_atom_site_label_1
_geom_bond_atom_site_label_2
_geom_bond_site_symmetry_2
_geom_bond_distance
_geom_bond_publ_flag
Cl1 C3 . 1.7175(18) ?
Cl2 C5 . 1.7361(19) ?
Cl3 C10 . 1.7261(18) ?
C1 C2 . 1.398(2) ?
C1 C6 . 1.412(2) ?
C1 C13 . 1.488(2) ?
C2 O3 . 1.376(2) ?
C2 C3 . 1.384(2) ?
C3 C4 . 1.397(3) ?
C4 O4 . 1.337(2) ?
C4 C5 . 1.398(3) ?
C5 C6 . 1.389(3) ?
C6 C14 . 1.509(3) ?
C7 C12 . 1.378(2) ?
C7 O2 . 1.390(2) ?
C7 C8 . 1.391(3) ?
C8 C9 . 1.391(3) ?
C8 C15 . 1.501(3) ?
C9 O5 . 1.373(2) ?
C9 C10 . 1.397(3) ?
C10 C11 . 1.399(2) ?
C11 C12 . 1.389(2) ?
C11 C17 . 1.490(2) ?
C12 O3 . 1.399(2) ?
C13 O1 . 1.201(2) ?
C13 O2 . 1.364(2) ?
C14 H143 . 0.9600 ?
C14 H141 . 0.9600 ?
C14 H142 . 0.9600 ?
C15 H152 . 0.9600 ?
C15 H151 . 0.9600 ?
C15 H153 . 0.9600 ?
C16 O5 . 1.437(3) ?
C16 H162 . 0.9600 ?
C16 H163 . 0.9600 ?
C16 H161 . 0.9600 ?
C17 C19 . 1.317(3) ?
C17 C18 . 1.499(3) ?
C18 H181 . 0.9600 ?
C18 H183 . 0.9600 ?
C18 H182 . 0.9600 ?
C19 C20 . 1.498(3) ?
C19 H19 . 0.9300 ?
C20 H201 . 0.9600 ?
C20 H202 . 0.9600 ?
C20 H203 . 0.9600 ?
O4 H4 . 0.8200 ?
O1W H1W1 . 0.87(4) ?
O1W H2W1 . 0.77(3) ?

loop_
_geom_hbond_atom_site_label_D
_geom_hbond_atom_site_label_H
_geom_hbond_atom_site_label_A
_geom_hbond_site_symmetry_A
_geom_hbond_distance_DH
_geom_hbond_distance_HA
_geom_hbond_distance_DA
_geom_hbond_angle_DHA
_geom_hbond_publ_flag
O1W H2W1 O5 . 0.77(3) 2.47(3) 3.069(3) 135(3) y
O1W H1W1 O1 3_765 0.87(4) 2.06(4) 2.929(3) 177(3) y
O1W H2W1 O1 1_455 0.77(3) 2.47(4) 3.143(2) 147(3) y
O4 H4 O1W 1_665 0.82 1.89 2.634(2) 149.8 y
O4 H4 Cl2 . 0.82 2.51 2.9885(16) 118.5 y
C16 H161 Cl3 . 0.96 2.74 3.311(3) 118.9 y

loop_
_geom_torsion_atom_site_label_1
_geom_torsion_atom_site_label_2
_geom_torsion_atom_site_label_3
_geom_torsion_atom_site_label_4
_geom_torsion_site_symmetry_1
_geom_torsion_site_symmetry_2
_geom_torsion_site_symmetry_3
_geom_torsion_site_symmetry_4
_geom_torsion
_geom_torsion_publ_flag
C6 C1 C2 O3 . . . . 174.18(15) ?
C13 C1 C2 O3 . . . . -18.5(3) ?
C6 C1 C2 C3 . . . . -8.7(3) ?
C13 C1 C2 C3 . . . . 158.65(17) ?
O3 C2 C3 C4 . . . . -177.53(16) ?
C1 C2 C3 C4 . . . . 5.2(3) ?
O3 C2 C3 Cl1 . . . . 3.3(2) ?
C1 C2 C3 Cl1 . . . . -173.97(14) ?
C2 C3 C4 O4 . . . . 178.96(18) ?
Cl1 C3 C4 O4 . . . . -1.9(3) ?
C2 C3 C4 C5 . . . . 1.6(3) ?
Cl1 C3 C4 C5 . . . . -179.24(15) ?
O4 C4 C5 C6 . . . . 177.9(2) ?
C3 C4 C5 C6 . . . . -5.0(3) ?
O4 C4 C5 Cl2 . . . . -1.4(3) ?
C3 C4 C5 Cl2 . . . . 175.76(15) ?
C4 C5 C6 C1 . . . . 1.5(3) ?
Cl2 C5 C6 C1 . . . . -179.23(14) ?
C4 C5 C6 C14 . . . . 179.14(19) ?
Cl2 C5 C6 C14 . . . . -1.6(3) ?
C2 C1 C6 C5 . . . . 5.2(3) ?
C13 C1 C6 C5 . . . . -162.32(17) ?
C2 C1 C6 C14 . . . . -172.29(18) ?
C13 C1 C6 C14 . . . . 20.1(3) ?
C12 C7 C8 C9 . . . . 2.1(3) ?
O2 C7 C8 C9 . . . . 177.87(16) ?
C12 C7 C8 C15 . . . . -176.85(18) ?
O2 C7 C8 C15 . . . . -1.0(3) ?
C7 C8 C9 O5 . . . . 177.59(16) ?
C15 C8 C9 O5 . . . . -3.5(3) ?
C7 C8 C9 C10 . . . . 1.6(3) ?
C15 C8 C9 C10 . . . . -179.45(19) ?
O5 C9 C10 C11 . . . . -178.63(16) ?
C8 C9 C10 C11 . . . . -2.8(3) ?
O5 C9 C10 Cl3 . . . . -0.4(2) ?
C8 C9 C10 Cl3 . . . . 175.49(14) ?
C9 C10 C11 C12 . . . . 0.1(3) ?
Cl3 C10 C11 C12 . . . . -178.12(13) ?
C9 C10 C11 C17 . . . . 176.83(17) ?
Cl3 C10 C11 C17 . . . . -1.4(2) ?
O2 C7 C12 C11 . . . . 179.51(15) ?
C8 C7 C12 C11 . . . . -4.8(3) ?
O2 C7 C12 O3 . . . . -1.1(2) ?
C8 C7 C12 O3 . . . . 174.52(16) ?
C10 C11 C12 C7 . . . . 3.6(3) ?
C17 C11 C12 C7 . . . . -173.18(16) ?
C10 C11 C12 O3 . . . . -175.78(15) ?
C17 C11 C12 O3 . . . . 7.4(2) ?
C2 C1 C13 O1 . . . . -138.3(2) ?
C6 C1 C13 O1 . . . . 29.0(3) ?
C2 C1 C13 O2 . . . . 37.8(3) ?
C6 C1 C13 O2 . . . . -154.90(17) ?
C12 C11 C17 C19 . . . . 98.9(2) ?
C10 C11 C17 C19 . . . . -77.7(2) ?
C12 C11 C17 C18 . . . . -80.3(2) ?
C10 C11 C17 C18 . . . . 103.1(2) ?
C11 C17 C19 C20 . . . . -177.4(2) ?
C18 C17 C19 C20 . . . . 1.7(4) ?
O1 C13 O2 C7 . . . . -162.93(18) ?
C1 C13 O2 C7 . . . . 20.7(3) ?
C12 C7 O2 C13 . . . . -54.8(2) ?
C8 C7 O2 C13 . . . . 129.38(18) ?
C3 C2 O3 C12 . . . . 129.37(17) ?
C1 C2 O3 C12 . . . . -53.4(2) ?
C7 C12 O3 C2 . . . . 70.77(19) ?
C11 C12 O3 C2 . . . . -109.84(17) ?
C8 C9 O5 C16 . . . . 105.3(2) ?
C10 C9 O5 C16 . . . . -78.8(3) ?

loop_
_cod_related_entry_id
_cod_related_entry_database
_cod_related_entry_code
1 ChemSpider 30655901
